data_4127317
loop_
_publ_author_name
'Lin, Qiao'
'Diao, Tianning'

_publ_section_title
;
 Mechanism of Ni-Catalyzed Reductive 1,2-Dicarbofunctionalization of
 Alkenes.
;
_journal_name_full 'Journal of the American Chemical Society'
_journal_paper_doi 10.1021/jacs.9b10026
_journal_year 2019
_chemical_formula_sum 'C20 H24 Br N2 Ni'
_chemical_formula_weight 431.03
_space_group_crystal_system monoclinic
_space_group_IT_number 14
_space_group_name_Hall '-P 2yn'
_space_group_name_H-M_alt 'P 1 21/n 1'
_symmetry_space_group_name_Hall '-P 2yn'
_symmetry_space_group_name_H-M 'P 1 21/n 1'
_atom_sites_solution_hydrogens geom
_audit_creation_method SHELXL-2018/3
_cell_angle_alpha 90
_cell_angle_beta 106.8787(18)
_cell_angle_gamma 90
_cell_formula_units_Z 4
_cell_length_a 7.7077(11)
_cell_length_b 19.398(3)
_cell_length_c 12.6503(19)
_cell_measurement_reflns_used 3593
_cell_measurement_temperature 100(2)
_cell_measurement_theta_max 23.56
_cell_measurement_theta_min 2.69
_cell_volume 1809.9(5)
_computing_cell_refinement 'Bruker SAINT'
_computing_data_collection 'Bruker APEX2'
_computing_data_reduction 'Bruker SAINT'
_computing_molecular_graphics 'Diamond (Brakdenburg & Putz, 2014)'
_computing_structure_refinement 'SHELXL-2018/3 (Sheldrick, 2018)'
_computing_structure_solution 'SHELXT (Sheldrick 2015)'
_diffrn_ambient_temperature 100(2)
_diffrn_measured_fraction_theta_full 1.000
_diffrn_measured_fraction_theta_max 1.000
_diffrn_measurement_device_type 'Bruker APEX-II CCD'
_diffrn_measurement_method '\w scans'
_diffrn_radiation_monochromator graphite
_diffrn_radiation_source 'sealed tube'
_diffrn_radiation_type MoK\a
_diffrn_radiation_wavelength 0.71073
_diffrn_reflns_av_R_equivalents 0.0641
_diffrn_reflns_av_unetI/netI 0.0530
_diffrn_reflns_Laue_measured_fraction_full 1.000
_diffrn_reflns_Laue_measured_fraction_max 1.000
_diffrn_reflns_limit_h_max 9
_diffrn_reflns_limit_h_min -9
_diffrn_reflns_limit_k_max 23
_diffrn_reflns_limit_k_min -23
_diffrn_reflns_limit_l_max 15
_diffrn_reflns_limit_l_min -15
_diffrn_reflns_number 19783
_diffrn_reflns_point_group_measured_fraction_full 1.000
_diffrn_reflns_point_group_measured_fraction_max 1.000
_diffrn_reflns_theta_full 25.052
_diffrn_reflns_theta_max 25.052
_diffrn_reflns_theta_min 1.983
_exptl_absorpt_coefficient_mu 3.283
_exptl_absorpt_correction_T_max 0.7452
_exptl_absorpt_correction_T_min 0.5089
_exptl_absorpt_correction_type multi-scan
_exptl_absorpt_process_details SADABS
_exptl_crystal_colour black
_exptl_crystal_density_diffrn 1.582
_exptl_crystal_description needle
_exptl_crystal_F_000 884
_exptl_crystal_size_max 0.360
_exptl_crystal_size_mid 0.070
_exptl_crystal_size_min 0.030
_refine_diff_density_max 1.220
_refine_diff_density_min -0.984
_refine_diff_density_rms 0.089
_refine_ls_extinction_method none
_refine_ls_goodness_of_fit_ref 1.065
_refine_ls_hydrogen_treatment constr
_refine_ls_matrix_type full
_refine_ls_number_parameters 221
_refine_ls_number_reflns 3201
_refine_ls_number_restraints 0
_refine_ls_restrained_S_all 1.065
_refine_ls_R_factor_all 0.0620
_refine_ls_R_factor_gt 0.0465
_refine_ls_shift/su_max 0.000
_refine_ls_shift/su_mean 0.000
_refine_ls_structure_factor_coef Fsqd
_refine_ls_weighting_details 'w=1/[\s^2^(Fo^2^)+(0.0134P)^2^+5.2190P] where P=(Fo^2^+2Fc^2^)/3'
_refine_ls_weighting_scheme calc
_refine_ls_wR_factor_gt 0.0969
_refine_ls_wR_factor_ref 0.1032
_reflns_Friedel_coverage 0.000
_reflns_number_gt 2593
_reflns_number_total 3201
_reflns_threshold_expression 'I > 2\s(I)'
_cod_data_source_file ja9b10026_si_002.cif
_cod_data_source_block 19tnd3h
_cod_original_cell_volume 1810.0(5)
_cod_database_code 4127317
_shelx_shelxl_version_number 2018/3
_shelx_space_group_comment
;
The symmetry employed for this shelxl refinement is uniquely defined
by the following loop, which should always be used as a source of
symmetry information in preference to the above space-group names.
They are only intended as comments.
;
_shelx_estimated_absorpt_t_min 0.384
_shelx_estimated_absorpt_t_max 0.908

loop_
_space_group_symop_operation_xyz
'x, y, z'
'-x+1/2, y+1/2, -z+1/2'
'-x, -y, -z'
'x-1/2, -y-1/2, z-1/2'

loop_
_atom_site_label
_atom_site_type_symbol
_atom_site_fract_x
_atom_site_fract_y
_atom_site_fract_z
_atom_site_U_iso_or_equiv
_atom_site_adp_type
_atom_site_occupancy
_atom_site_site_symmetry_order
_atom_site_calc_flag
_atom_site_refinement_flags_posn
_atom_site_refinement_flags_adp
Br1 Br 0.86484(8) 0.26479(2) 0.31031(4) 0.04266(17) Uani 1 1 d . .
Ni1 Ni 0.79370(8) 0.36185(3) 0.39171(5) 0.03136(17) Uani 1 1 d . .
N1 N 0.7441(5) 0.38576(19) 0.5314(3) 0.0305(8) Uani 1 1 d . .
N2 N 0.7804(5) 0.46218(19) 0.3677(3) 0.0287(8) Uani 1 1 d . .
C1 C 0.7194(6) 0.3446(2) 0.6106(4) 0.0361(11) Uani 1 1 d . .
C2 C 0.6817(7) 0.3722(3) 0.7048(4) 0.0415(12) Uani 1 1 d . .
H2 H 0.658353 0.342117 0.758302 0.050 Uiso 1 1 calc R U
C3 C 0.6786(6) 0.4417(3) 0.7195(4) 0.0388(12) Uani 1 1 d . .
H3 H 0.654288 0.459832 0.783459 0.047 Uiso 1 1 calc R U
C4 C 0.7114(6) 0.4866(2) 0.6401(4) 0.0327(10) Uani 1 1 d . .
C5 C 0.7406(6) 0.4552(2) 0.5459(4) 0.0297(10) Uani 1 1 d . .
C6 C 0.7959(6) 0.4993(2) 0.2809(4) 0.0309(10) Uani 1 1 d . .
C7 C 0.8026(6) 0.5715(2) 0.2861(4) 0.0354(11) Uani 1 1 d . .
H7 H 0.814869 0.596738 0.224296 0.042 Uiso 1 1 calc R U
C8 C 0.7918(6) 0.6064(2) 0.3778(4) 0.0337(11) Uani 1 1 d . .
H8 H 0.798789 0.655311 0.380599 0.040 Uiso 1 1 calc R U
C9 C 0.7702(6) 0.5687(2) 0.4678(4) 0.0324(10) Uani 1 1 d . .
C10 C 0.7652(6) 0.4968(2) 0.4584(4) 0.0287(10) Uani 1 1 d . .
C11 C 0.7187(6) 0.5599(3) 0.6481(4) 0.0382(11) Uani 1 1 d . .
H11 H 0.700479 0.581628 0.711397 0.046 Uiso 1 1 calc R U
C12 C 0.7506(6) 0.5988(3) 0.5682(4) 0.0385(12) Uani 1 1 d . .
H12 H 0.760564 0.647392 0.577730 0.046 Uiso 1 1 calc R U
C13 C 0.7293(8) 0.2686(3) 0.5925(4) 0.0439(13) Uani 1 1 d . .
H13 H 0.813100 0.262269 0.545981 0.053 Uiso 1 1 calc R U
C14 C 0.8112(9) 0.2277(3) 0.6990(5) 0.0599(17) Uani 1 1 d . .
H14A H 0.817266 0.178819 0.681113 0.090 Uiso 1 1 calc R U
H14B H 0.735232 0.233412 0.748503 0.090 Uiso 1 1 calc R U
H14C H 0.933625 0.244873 0.735487 0.090 Uiso 1 1 calc R U
C15 C 0.5458(8) 0.2427(2) 0.5245(5) 0.0468(13) Uani 1 1 d . .
H15A H 0.459558 0.246109 0.569006 0.056 Uiso 1 1 calc R U
H15B H 0.500434 0.272672 0.458917 0.056 Uiso 1 1 calc R U
C16 C 0.5507(8) 0.1692(3) 0.4868(5) 0.0583(16) Uani 1 1 d . .
H16A H 0.431234 0.156405 0.438075 0.087 Uiso 1 1 calc R U
H16B H 0.582683 0.138612 0.551250 0.087 Uiso 1 1 calc R U
H16C H 0.641440 0.164821 0.446689 0.087 Uiso 1 1 calc R U
C17 C 0.7959(6) 0.4581(3) 0.1797(4) 0.0342(11) Uani 1 1 d . .
H17 H 0.877783 0.417692 0.205637 0.041 Uiso 1 1 calc R U
C18 C 0.8696(7) 0.4976(3) 0.0983(4) 0.0445(13) Uani 1 1 d . .
H18A H 0.890083 0.465635 0.043156 0.067 Uiso 1 1 calc R U
H18B H 0.984331 0.519708 0.137987 0.067 Uiso 1 1 calc R U
H18C H 0.781870 0.532857 0.061393 0.067 Uiso 1 1 calc R U
C19 C 0.6041(6) 0.4293(2) 0.1266(4) 0.0343(11) Uani 1 1 d . .
H19A H 0.562082 0.405924 0.184340 0.041 Uiso 1 1 calc R U
H19B H 0.520653 0.468156 0.097768 0.041 Uiso 1 1 calc R U
C20 C 0.5933(7) 0.3785(3) 0.0330(4) 0.0430(12) Uani 1 1 d . .
H20A H 0.469281 0.360816 0.005099 0.064 Uiso 1 1 calc R U
H20B H 0.676895 0.340133 0.060406 0.064 Uiso 1 1 calc R U
H20C H 0.626794 0.402001 -0.026880 0.064 Uiso 1 1 calc R U

loop_
_atom_site_aniso_label
_atom_site_aniso_U_11
_atom_site_aniso_U_22
_atom_site_aniso_U_33
_atom_site_aniso_U_23
_atom_site_aniso_U_13
_atom_site_aniso_U_12
Br1 0.0646(4) 0.0258(3) 0.0445(3) -0.0030(2) 0.0269(3) 0.0021(2)
Ni1 0.0401(3) 0.0223(3) 0.0324(3) -0.0014(2) 0.0116(3) 0.0016(3)
N1 0.033(2) 0.027(2) 0.031(2) 0.0014(16) 0.0081(17) 0.0038(16)
N2 0.031(2) 0.0266(19) 0.027(2) 0.0001(16) 0.0059(16) -0.0019(16)
C1 0.040(3) 0.031(3) 0.035(3) 0.009(2) 0.008(2) 0.009(2)
C2 0.044(3) 0.049(3) 0.034(3) 0.010(2) 0.014(2) 0.010(2)
C3 0.037(3) 0.050(3) 0.030(3) -0.002(2) 0.009(2) 0.008(2)
C4 0.028(2) 0.038(3) 0.030(2) -0.001(2) 0.005(2) 0.006(2)
C5 0.031(2) 0.025(2) 0.032(2) -0.0001(19) 0.007(2) 0.0003(19)
C6 0.028(2) 0.028(2) 0.034(2) 0.000(2) 0.006(2) -0.0022(19)
C7 0.035(3) 0.032(3) 0.038(3) 0.008(2) 0.010(2) -0.002(2)
C8 0.034(2) 0.020(2) 0.043(3) -0.003(2) 0.004(2) -0.0018(19)
C9 0.031(2) 0.028(2) 0.035(3) -0.001(2) 0.005(2) 0.0010(19)
C10 0.029(2) 0.027(2) 0.029(2) -0.0033(19) 0.0060(19) 0.0032(18)
C11 0.038(3) 0.041(3) 0.033(3) -0.010(2) 0.008(2) 0.007(2)
C12 0.038(3) 0.031(3) 0.044(3) -0.008(2) 0.008(2) 0.005(2)
C13 0.057(3) 0.032(3) 0.047(3) 0.010(2) 0.021(3) 0.009(2)
C14 0.087(5) 0.048(3) 0.056(4) 0.022(3) 0.039(3) 0.024(3)
C15 0.072(4) 0.025(3) 0.048(3) 0.003(2) 0.026(3) 0.009(3)
C16 0.065(4) 0.038(3) 0.069(4) -0.006(3) 0.015(3) -0.001(3)
C17 0.038(3) 0.036(3) 0.030(2) 0.003(2) 0.011(2) -0.002(2)
C18 0.051(3) 0.045(3) 0.041(3) 0.000(2) 0.017(3) -0.006(2)
C19 0.038(3) 0.033(3) 0.030(2) -0.003(2) 0.007(2) -0.004(2)
C20 0.051(3) 0.041(3) 0.038(3) -0.006(2) 0.014(2) -0.006(2)

loop_
_atom_type_symbol
_atom_type_description
_atom_type_scat_dispersion_real
_atom_type_scat_dispersion_imag
_atom_type_scat_source
C C 0.0033 0.0016 'International Tables Vol C Tables 4.2.6.8 and 6.1.1.4'
H H 0.0000 0.0000 'International Tables Vol C Tables 4.2.6.8 and 6.1.1.4'
N N 0.0061 0.0033 'International Tables Vol C Tables 4.2.6.8 and 6.1.1.4'
Ni Ni 0.3393 1.1124 'International Tables Vol C Tables 4.2.6.8 and 6.1.1.4'
Br Br -0.2901 2.4595 'International Tables Vol C Tables 4.2.6.8 and 6.1.1.4'

loop_
_geom_angle_atom_site_label_1
_geom_angle_atom_site_label_2
_geom_angle_atom_site_label_3
_geom_angle
N2 Ni1 N1 83.74(15)
N2 Ni1 Br1 138.83(11)
N1 Ni1 Br1 137.07(11)
C1 N1 C5 118.6(4)
C1 N1 Ni1 129.7(3)
C5 N1 Ni1 111.7(3)
C6 N2 C10 118.1(4)
C6 N2 Ni1 129.9(3)
C10 N2 Ni1 111.7(3)
N1 C1 C2 121.0(4)
N1 C1 C13 116.7(4)
C2 C1 C13 122.3(4)
C3 C2 C1 120.5(5)
C3 C2 H2 119.8
C1 C2 H2 119.8
C2 C3 C4 120.1(4)
C2 C3 H3 120.0
C4 C3 H3 120.0
C3 C4 C5 116.2(4)
C3 C4 C11 125.3(4)
C5 C4 C11 118.5(4)
N1 C5 C4 123.6(4)
N1 C5 C10 116.3(4)
C4 C5 C10 120.1(4)
N2 C6 C7 120.5(4)
N2 C6 C17 115.5(4)
C7 C6 C17 124.0(4)
C8 C7 C6 121.6(4)
C8 C7 H7 119.2
C6 C7 H7 119.2
C7 C8 C9 118.8(4)
C7 C8 H8 120.6
C9 C8 H8 120.6
C10 C9 C8 117.2(4)
C10 C9 C12 118.1(4)
C8 C9 C12 124.7(4)
N2 C10 C9 123.8(4)
N2 C10 C5 116.0(4)
C9 C10 C5 120.3(4)
C12 C11 C4 121.3(4)
C12 C11 H11 119.3
C4 C11 H11 119.3
C11 C12 C9 121.6(5)
C11 C12 H12 119.2
C9 C12 H12 119.2
C1 C13 C15 109.5(4)
C1 C13 C14 113.7(5)
C15 C13 C14 114.0(5)
C1 C13 H13 106.4
C15 C13 H13 106.4
C14 C13 H13 106.4
C13 C14 H14A 109.5
C13 C14 H14B 109.5
H14A C14 H14B 109.5
C13 C14 H14C 109.5
H14A C14 H14C 109.5
H14B C14 H14C 109.5
C16 C15 C13 112.9(5)
C16 C15 H15A 109.0
C13 C15 H15A 109.0
C16 C15 H15B 109.0
C13 C15 H15B 109.0
H15A C15 H15B 107.8
C15 C16 H16A 109.5
C15 C16 H16B 109.5
H16A C16 H16B 109.5
C15 C16 H16C 109.5
H16A C16 H16C 109.5
H16B C16 H16C 109.5
C6 C17 C18 113.6(4)
C6 C17 C19 109.0(4)
C18 C17 C19 112.8(4)
C6 C17 H17 107.0
C18 C17 H17 107.0
C19 C17 H17 107.0
C17 C18 H18A 109.5
C17 C18 H18B 109.5
H18A C18 H18B 109.5
C17 C18 H18C 109.5
H18A C18 H18C 109.5
H18B C18 H18C 109.5
C20 C19 C17 113.7(4)
C20 C19 H19A 108.8
C17 C19 H19A 108.8
C20 C19 H19B 108.8
C17 C19 H19B 108.8
H19A C19 H19B 107.7
C19 C20 H20A 109.5
C19 C20 H20B 109.5
H20A C20 H20B 109.5
C19 C20 H20C 109.5
H20A C20 H20C 109.5
H20B C20 H20C 109.5

loop_
_geom_bond_atom_site_label_1
_geom_bond_atom_site_label_2
_geom_bond_distance
Br1 Ni1 2.2879(8)
Ni1 N2 1.968(4)
Ni1 N1 1.969(4)
N1 C1 1.336(6)
N1 C5 1.361(6)
N2 C6 1.346(6)
N2 C10 1.364(5)
C1 C2 1.412(7)
C1 C13 1.497(7)
C2 C3 1.361(7)
C2 H2 0.9500
C3 C4 1.406(7)
C3 H3 0.9500
C4 C5 1.413(6)
C4 C11 1.427(7)
C5 C10 1.427(6)
C6 C7 1.402(6)
C6 C17 1.509(6)
C7 C8 1.367(7)
C7 H7 0.9500
C8 C9 1.403(6)
C8 H8 0.9500
C9 C10 1.399(6)
C9 C12 1.444(7)
C11 C12 1.341(7)
C11 H11 0.9500
C12 H12 0.9500
C13 C15 1.512(8)
C13 C14 1.533(7)
C13 H13 1.0000
C14 H14A 0.9800
C14 H14B 0.9800
C14 H14C 0.9800
C15 C16 1.507(7)
C15 H15A 0.9900
C15 H15B 0.9900
C16 H16A 0.9800
C16 H16B 0.9800
C16 H16C 0.9800
C17 C18 1.519(6)
C17 C19 1.540(6)
C17 H17 1.0000
C18 H18A 0.9800
C18 H18B 0.9800
C18 H18C 0.9800
C19 C20 1.524(6)
C19 H19A 0.9900
C19 H19B 0.9900
C20 H20A 0.9800
C20 H20B 0.9800
C20 H20C 0.9800
